data_1551687
loop_
_publ_author_name
'SUZUKI, Ryo'
'CHIBA, Yukako'
'YAMAGUCHI, Ryo'
'YOSHIOKA, Daisuke'
'MIKURIYA, Masahiro'
'SAKIYAMA, Hiroshi'

_publ_section_title
;
 Synthesis and Crystal Structure of a Trigonally Compressed Hexakis-DMF
 Manganese(II) Complex
;
_journal_issue 0
_journal_name_full 'X-ray Structure Analysis Online'
_journal_page_first 11
_journal_paper_doi 10.2116/xraystruct.29.11
_journal_volume 29
_journal_year 2013
_chemical_formula_sum 'C66 H82 B2 Mn N6 O6'
_chemical_formula_weight 1131.94
_space_group_IT_number 2
_space_group_name_Hall '-P 1'
_space_group_name_H-M_alt 'P -1'
_symmetry_cell_setting triclinic
_symmetry_space_group_name_Hall '-P 1'
_symmetry_space_group_name_H-M 'P -1'
_atom_sites_solution_hydrogens geom
_atom_sites_solution_primary direct
_atom_sites_solution_secondary difmap
_audit_creation_method SHELXL-97
_cell_angle_alpha 112.191(3)
_cell_angle_beta 93.081(3)
_cell_angle_gamma 108.055(3)
_cell_formula_units_Z 1
_cell_length_a 10.0628(16)
_cell_length_b 12.1027(19)
_cell_length_c 14.881(2)
_cell_measurement_temperature 90(2)
_cell_volume 1565.1(4)
_computing_cell_refinement 'Bruker SMART'
_computing_data_collection 'Bruker SMART'
_computing_data_reduction 'Bruker SAINT'
_computing_molecular_graphics 'Bruker SHELXL'
_computing_publication_material 'Bruker SHELXL'
_computing_structure_refinement 'SHELXL-97 (Sheldrick, 1997)'
_computing_structure_solution 'SHELXS-97 (Sheldrick, 1990)'
_diffrn_ambient_temperature 90(2)
_diffrn_measured_fraction_theta_full 0.991
_diffrn_measured_fraction_theta_max 0.866
_diffrn_measurement_device_type 'CCD area detector'
_diffrn_measurement_method 'psi and omega scans'
_diffrn_radiation_monochromator graphite
_diffrn_radiation_source 'fine-focus sealed tube'
_diffrn_radiation_type MoK\a
_diffrn_radiation_wavelength 0.71073
_diffrn_reflns_av_R_equivalents 0.0153
_diffrn_reflns_av_sigmaI/netI 0.0531
_diffrn_reflns_limit_h_max 12
_diffrn_reflns_limit_h_min -13
_diffrn_reflns_limit_k_max 11
_diffrn_reflns_limit_k_min -15
_diffrn_reflns_limit_l_max 19
_diffrn_reflns_limit_l_min -13
_diffrn_reflns_number 9731
_diffrn_reflns_theta_full 25.00
_diffrn_reflns_theta_max 28.55
_diffrn_reflns_theta_min 1.90
_exptl_absorpt_coefficient_mu 0.266
_exptl_absorpt_correction_T_max 0.9128
_exptl_absorpt_correction_T_min 0.8677
_exptl_absorpt_correction_type empirical
_exptl_absorpt_process_details SADABS
_exptl_crystal_colour colorless
_exptl_crystal_density_diffrn 1.201
_exptl_crystal_density_method 'not measured'
_exptl_crystal_description block
_exptl_crystal_F_000 603
_exptl_crystal_size_max 0.55
_exptl_crystal_size_mid 0.40
_exptl_crystal_size_min 0.35
_refine_diff_density_max 0.419
_refine_diff_density_min -0.352
_refine_diff_density_rms 0.048
_refine_ls_extinction_method none
_refine_ls_goodness_of_fit_ref 0.927
_refine_ls_hydrogen_treatment constr
_refine_ls_matrix_type full
_refine_ls_number_parameters 367
_refine_ls_number_reflns 6919
_refine_ls_number_restraints 0
_refine_ls_restrained_S_all 0.927
_refine_ls_R_factor_all 0.0540
_refine_ls_R_factor_gt 0.0389
_refine_ls_shift/su_max 0.001
_refine_ls_shift/su_mean 0.000
_refine_ls_structure_factor_coef Fsqd
_refine_ls_weighting_details 'calc w=1/[\s^2^(Fo^2^)+(0.0464P)^2^+0.0000P] where P=(Fo^2^+2Fc^2^)/3'
_refine_ls_weighting_scheme calc
_refine_ls_wR_factor_gt 0.0881
_refine_ls_wR_factor_ref 0.0929
_reflns_number_gt 5199
_reflns_number_total 6919
_reflns_threshold_expression >2sigma(I)
_cod_data_source_file 29_11_1.txt
_cod_data_source_block mndmfbp
_cod_depositor_comments
;
The following automatic conversions were performed:

'_symmetry_cell_setting' value 'Triclinic' changed to 'triclinic'
according to
/home/andrius/struct/COD-crude-data/automatic-downloads/current/J-STAGE/lib/dictionaries/cif_core.dic
dictionary named 'cif_core.dic' version 2.4.2 from 2011-04-26.

Automatic conversion script
Id: cif_fix_values 6524 2018-11-02 12:15:13Z antanas 
;
_cod_original_sg_symbol_H-M P-1
_cod_database_code 1551687

loop_
_symmetry_equiv_pos_as_xyz
'x, y, z'
'-x, -y, -z'

loop_
_atom_site_label
_atom_site_type_symbol
_atom_site_fract_x
_atom_site_fract_y
_atom_site_fract_z
_atom_site_U_iso_or_equiv
_atom_site_adp_type
_atom_site_occupancy
_atom_site_symmetry_multiplicity
_atom_site_calc_flag
_atom_site_refinement_flags
Mn1 Mn 0.5000 -1.0000 0.5000 0.02020(10) Uani 1 2 d S
N1 N 0.30721(13) -1.41009(12) 0.34875(10) 0.0219(3) Uani 1 1 d .
N2 N 0.08245(13) -1.08686(12) 0.33179(10) 0.0220(3) Uani 1 1 d .
N3 N 0.53751(14) -1.05802(12) 0.20870(10) 0.0220(3) Uani 1 1 d .
O1 O 0.41612(12) -1.20412(10) 0.46003(8) 0.0276(3) Uani 1 1 d .
O2 O 0.31156(11) -1.02014(10) 0.40801(8) 0.0259(3) Uani 1 1 d .
O3 O 0.59081(12) -1.02766(10) 0.36834(8) 0.0259(3) Uani 1 1 d .
B1 B 0.73247(17) -0.57143(16) 0.22435(12) 0.0162(3) Uani 1 1 d .
C1 C 0.36454(17) -1.28659(15) 0.37377(12) 0.0235(3) Uani 1 1 d .
H1A H 0.3668 -1.2581 0.3223 0.028 Uiso 1 1 calc R
C2 C 0.30072(19) -1.46053(16) 0.42401(13) 0.0295(4) Uani 1 1 d .
H2A H 0.3382 -1.3896 0.4897 0.044 Uiso 1 1 calc R
H2B H 0.3581 -1.5151 0.4126 0.044 Uiso 1 1 calc R
H2C H 0.2016 -1.5108 0.4203 0.044 Uiso 1 1 calc R
C3 C 0.25581(18) -1.50116(15) 0.24519(12) 0.0290(4) Uani 1 1 d .
H3A H 0.2658 -1.4547 0.2030 0.043 Uiso 1 1 calc R
H3B H 0.1553 -1.5530 0.2355 0.043 Uiso 1 1 calc R
H3C H 0.3118 -1.5569 0.2276 0.043 Uiso 1 1 calc R
C4 C 0.18097(18) -1.06696(15) 0.40399(12) 0.0237(4) Uani 1 1 d .
H4A H 0.1507 -1.0896 0.4561 0.028 Uiso 1 1 calc R
C5 C -0.06992(17) -1.13966(16) 0.33094(14) 0.0300(4) Uani 1 1 d .
H5A H -0.0828 -1.1585 0.3891 0.045 Uiso 1 1 calc R
H5B H -0.1150 -1.2184 0.2707 0.045 Uiso 1 1 calc R
H5C H -0.1140 -1.0774 0.3324 0.045 Uiso 1 1 calc R
C6 C 0.12040(18) -1.05304(16) 0.25058(12) 0.0283(4) Uani 1 1 d .
H6A H 0.2244 -1.0188 0.2589 0.042 Uiso 1 1 calc R
H6B H 0.0816 -0.9883 0.2500 0.042 Uiso 1 1 calc R
H6C H 0.0808 -1.1292 0.1879 0.042 Uiso 1 1 calc R
C7 C 0.55413(16) -0.99320(15) 0.30468(12) 0.0222(3) Uani 1 1 d .
H7A H 0.5372 -0.9151 0.3271 0.027 Uiso 1 1 calc R
C8 C 0.5655(2) -1.17672(16) 0.16933(13) 0.0322(4) Uani 1 1 d .
H8A H 0.5899 -1.1981 0.2238 0.048 Uiso 1 1 calc R
H8B H 0.6451 -1.1664 0.1344 0.048 Uiso 1 1 calc R
H8C H 0.4804 -1.2456 0.1233 0.048 Uiso 1 1 calc R
C9 C 0.49999(17) -1.01058(16) 0.13761(12) 0.0255(4) Uani 1 1 d .
H9A H 0.4841 -0.9305 0.1729 0.038 Uiso 1 1 calc R
H9B H 0.4129 -1.0741 0.0905 0.038 Uiso 1 1 calc R
H9C H 0.5779 -0.9953 0.1019 0.038 Uiso 1 1 calc R
C10 C 0.80443(15) -0.68232(14) 0.19995(11) 0.0179(3) Uani 1 1 d .
C11 C 0.82217(16) -0.73422(15) 0.26758(12) 0.0219(3) Uani 1 1 d .
H11A H 0.8071 -0.6946 0.3327 0.026 Uiso 1 1 calc R
C12 C 0.86090(16) -0.84111(15) 0.24323(12) 0.0253(4) Uani 1 1 d .
H12A H 0.8712 -0.8734 0.2913 0.030 Uiso 1 1 calc R
C13 C 0.88463(16) -0.90075(15) 0.14891(13) 0.0249(4) Uani 1 1 d .
H13A H 0.9103 -0.9743 0.1317 0.030 Uiso 1 1 calc R
C14 C 0.87024(16) -0.85127(15) 0.08015(12) 0.0242(4) Uani 1 1 d .
H14A H 0.8872 -0.8905 0.0155 0.029 Uiso 1 1 calc R
C15 C 0.83108(15) -0.74454(14) 0.10574(11) 0.0200(3) Uani 1 1 d .
H15A H 0.8219 -0.7123 0.0575 0.024 Uiso 1 1 calc R
C16 C 0.56194(15) -0.65584(13) 0.20436(11) 0.0164(3) Uani 1 1 d .
C17 C 0.49326(15) -0.67585(14) 0.27925(11) 0.0183(3) Uani 1 1 d .
H17A H 0.5455 -0.6334 0.3453 0.022 Uiso 1 1 calc R
C18 C 0.35158(16) -0.75537(14) 0.26099(12) 0.0211(3) Uani 1 1 d .
H18A H 0.3093 -0.7663 0.3141 0.025 Uiso 1 1 calc R
C19 C 0.27235(16) -0.81852(14) 0.16534(12) 0.0218(3) Uani 1 1 d .
H19A H 0.1752 -0.8715 0.1525 0.026 Uiso 1 1 calc R
C20 C 0.33708(16) -0.80322(14) 0.08880(12) 0.0208(3) Uani 1 1 d .
H20A H 0.2844 -0.8467 0.0228 0.025 Uiso 1 1 calc R
C21 C 0.47894(15) -0.72444(14) 0.10824(11) 0.0179(3) Uani 1 1 d .
H21A H 0.5215 -0.7167 0.0544 0.022 Uiso 1 1 calc R
C22 C 0.77141(16) -0.49523(13) 0.15281(11) 0.0170(3) Uani 1 1 d .
C23 C 0.67551(16) -0.46235(14) 0.10589(11) 0.0197(3) Uani 1 1 d .
H23A H 0.5797 -0.4856 0.1151 0.024 Uiso 1 1 calc R
C24 C 0.71412(17) -0.39708(14) 0.04628(12) 0.0239(4) Uani 1 1 d .
H24A H 0.6445 -0.3788 0.0146 0.029 Uiso 1 1 calc R
C25 C 0.85382(18) -0.35862(15) 0.03289(12) 0.0258(4) Uani 1 1 d .
H25A H 0.8807 -0.3146 -0.0081 0.031 Uiso 1 1 calc R
C26 C 0.95312(18) -0.38599(15) 0.08076(12) 0.0252(4) Uani 1 1 d .
H26A H 1.0496 -0.3592 0.0735 0.030 Uiso 1 1 calc R
C27 C 0.91266(16) -0.45222(14) 0.13910(12) 0.0209(3) Uani 1 1 d .
H27A H 0.9831 -0.4693 0.1712 0.025 Uiso 1 1 calc R
C28 C 0.78728(15) -0.46044(14) 0.33767(11) 0.0172(3) Uani 1 1 d .
C29 C 0.70295(15) -0.38894(14) 0.38193(11) 0.0185(3) Uani 1 1 d .
H29A H 0.6111 -0.4101 0.3461 0.022 Uiso 1 1 calc R
C30 C 0.74796(16) -0.28906(14) 0.47550(11) 0.0214(3) Uani 1 1 d .
H30A H 0.6871 -0.2440 0.5027 0.026 Uiso 1 1 calc R
C31 C 0.88238(17) -0.25532(15) 0.52917(12) 0.0237(4) Uani 1 1 d .
H31A H 0.9138 -0.1877 0.5936 0.028 Uiso 1 1 calc R
C32 C 0.97009(17) -0.32113(15) 0.48791(12) 0.0235(3) Uani 1 1 d .
H32A H 1.0629 -0.2977 0.5236 0.028 Uiso 1 1 calc R
C33 C 0.92249(16) -0.42163(15) 0.39416(11) 0.0208(3) Uani 1 1 d .
H33A H 0.9844 -0.4657 0.3674 0.025 Uiso 1 1 calc R

loop_
_atom_site_aniso_label
_atom_site_aniso_U_11
_atom_site_aniso_U_22
_atom_site_aniso_U_33
_atom_site_aniso_U_23
_atom_site_aniso_U_13
_atom_site_aniso_U_12
Mn1 0.02393(19) 0.01880(18) 0.01496(18) 0.00547(14) 0.00192(14) 0.00607(14)
N1 0.0235(7) 0.0180(7) 0.0229(7) 0.0073(6) 0.0037(6) 0.0073(5)
N2 0.0203(7) 0.0193(7) 0.0256(7) 0.0116(6) 0.0033(6) 0.0033(5)
N3 0.0260(7) 0.0215(7) 0.0208(7) 0.0095(6) 0.0068(6) 0.0105(6)
O1 0.0355(7) 0.0210(6) 0.0217(6) 0.0068(5) 0.0026(5) 0.0070(5)
O2 0.0231(6) 0.0279(6) 0.0250(6) 0.0120(5) 0.0021(5) 0.0062(5)
O3 0.0314(6) 0.0302(6) 0.0202(6) 0.0120(5) 0.0073(5) 0.0141(5)
B1 0.0152(8) 0.0170(8) 0.0146(8) 0.0053(7) 0.0029(6) 0.0051(7)
C1 0.0263(8) 0.0228(9) 0.0224(9) 0.0102(7) 0.0048(7) 0.0092(7)
C2 0.0376(10) 0.0232(9) 0.0306(10) 0.0131(8) 0.0112(8) 0.0115(8)
C3 0.0317(9) 0.0227(9) 0.0268(9) 0.0045(7) -0.0003(7) 0.0103(7)
C4 0.0304(9) 0.0209(8) 0.0224(9) 0.0114(7) 0.0076(7) 0.0094(7)
C5 0.0211(8) 0.0285(9) 0.0390(11) 0.0167(8) 0.0054(7) 0.0039(7)
C6 0.0293(9) 0.0294(9) 0.0232(9) 0.0133(7) 0.0012(7) 0.0040(7)
C7 0.0221(8) 0.0204(8) 0.0232(9) 0.0078(7) 0.0065(7) 0.0077(7)
C8 0.0499(11) 0.0299(10) 0.0227(9) 0.0104(8) 0.0112(8) 0.0220(8)
C9 0.0275(9) 0.0287(9) 0.0232(9) 0.0128(7) 0.0050(7) 0.0112(7)
C10 0.0110(7) 0.0187(8) 0.0194(8) 0.0058(6) 0.0005(6) 0.0025(6)
C11 0.0221(8) 0.0221(8) 0.0184(8) 0.0061(6) 0.0005(6) 0.0076(6)
C12 0.0226(8) 0.0245(9) 0.0274(9) 0.0114(7) -0.0047(7) 0.0074(7)
C13 0.0168(8) 0.0183(8) 0.0341(10) 0.0057(7) -0.0014(7) 0.0065(6)
C14 0.0193(8) 0.0217(8) 0.0250(9) 0.0045(7) 0.0066(7) 0.0047(7)
C15 0.0181(8) 0.0192(8) 0.0195(8) 0.0073(6) 0.0036(6) 0.0035(6)
C16 0.0171(7) 0.0148(7) 0.0178(8) 0.0064(6) 0.0026(6) 0.0072(6)
C17 0.0208(8) 0.0158(8) 0.0159(8) 0.0050(6) 0.0015(6) 0.0055(6)
C18 0.0226(8) 0.0194(8) 0.0222(8) 0.0099(7) 0.0088(7) 0.0061(6)
C19 0.0158(7) 0.0176(8) 0.0291(9) 0.0095(7) 0.0036(6) 0.0026(6)
C20 0.0218(8) 0.0181(8) 0.0189(8) 0.0070(6) -0.0021(6) 0.0042(6)
C21 0.0194(8) 0.0175(8) 0.0167(8) 0.0077(6) 0.0040(6) 0.0054(6)
C22 0.0197(7) 0.0139(7) 0.0128(7) 0.0017(6) 0.0029(6) 0.0050(6)
C23 0.0182(8) 0.0172(8) 0.0185(8) 0.0041(6) 0.0011(6) 0.0039(6)
C24 0.0303(9) 0.0187(8) 0.0194(8) 0.0066(7) -0.0011(7) 0.0071(7)
C25 0.0384(10) 0.0179(8) 0.0202(8) 0.0092(7) 0.0095(7) 0.0066(7)
C26 0.0261(9) 0.0199(8) 0.0282(9) 0.0084(7) 0.0132(7) 0.0070(7)
C27 0.0197(8) 0.0190(8) 0.0236(8) 0.0083(7) 0.0051(6) 0.0067(6)
C28 0.0180(7) 0.0172(7) 0.0156(7) 0.0084(6) 0.0039(6) 0.0029(6)
C29 0.0160(7) 0.0186(8) 0.0196(8) 0.0088(6) 0.0023(6) 0.0035(6)
C30 0.0236(8) 0.0188(8) 0.0211(8) 0.0075(6) 0.0076(7) 0.0070(7)
C31 0.0279(9) 0.0193(8) 0.0161(8) 0.0039(6) 0.0030(7) 0.0027(7)
C32 0.0209(8) 0.0244(9) 0.0191(8) 0.0075(7) -0.0018(6) 0.0030(7)
C33 0.0190(8) 0.0228(8) 0.0202(8) 0.0084(6) 0.0041(6) 0.0079(6)

loop_
_atom_type_symbol
_atom_type_description
_atom_type_scat_dispersion_real
_atom_type_scat_dispersion_imag
_atom_type_scat_source
C C 0.0033 0.0016 'International Tables Vol C Tables 4.2.6.8 and 6.1.1.4'
H H 0.0000 0.0000 'International Tables Vol C Tables 4.2.6.8 and 6.1.1.4'
B B 0.0013 0.0007 'International Tables Vol C Tables 4.2.6.8 and 6.1.1.4'
N N 0.0061 0.0033 'International Tables Vol C Tables 4.2.6.8 and 6.1.1.4'
O O 0.0106 0.0060 'International Tables Vol C Tables 4.2.6.8 and 6.1.1.4'
Mn Mn 0.3368 0.7283 'International Tables Vol C Tables 4.2.6.8 and 6.1.1.4'

loop_
_geom_angle_atom_site_label_1
_geom_angle_atom_site_label_2
_geom_angle_atom_site_label_3
_geom_angle
_geom_angle_site_symmetry_1
_geom_angle_site_symmetry_3
O3 Mn1 O3 180.000(1) 2_636 .
O3 Mn1 O2 84.90(4) 2_636 2_636
O3 Mn1 O2 95.10(4) . 2_636
O3 Mn1 O2 95.10(4) 2_636 .
O3 Mn1 O2 84.90(4) . .
O2 Mn1 O2 180.0 2_636 .
O3 Mn1 O1 88.41(4) 2_636 .
O3 Mn1 O1 91.59(4) . .
O2 Mn1 O1 90.57(4) 2_636 .
O2 Mn1 O1 89.43(4) . .
O3 Mn1 O1 91.59(4) 2_636 2_636
O3 Mn1 O1 88.41(4) . 2_636
O2 Mn1 O1 89.43(4) 2_636 2_636
O2 Mn1 O1 90.57(4) . 2_636
O1 Mn1 O1 180.0 . 2_636
C1 N1 C2 120.49(14) . .
C1 N1 C3 121.37(14) . .
C2 N1 C3 118.05(13) . .
C4 N2 C6 121.20(13) . .
C4 N2 C5 122.15(14) . .
C6 N2 C5 116.62(13) . .
C7 N3 C8 120.73(14) . .
C7 N3 C9 121.98(13) . .
C8 N3 C9 117.16(13) . .
C1 O1 Mn1 123.98(11) . .
C4 O2 Mn1 133.93(11) . .
C7 O3 Mn1 121.67(10) . .
C28 B1 C22 105.35(12) . .
C28 B1 C16 111.00(12) . .
C22 B1 C16 113.61(12) . .
C28 B1 C10 114.11(12) . .
C22 B1 C10 111.10(12) . .
C16 B1 C10 101.93(11) . .
O1 C1 N1 124.81(15) . .
O1 C1 H1A 117.6 . .
N1 C1 H1A 117.6 . .
N1 C2 H2A 109.5 . .
N1 C2 H2B 109.5 . .
H2A C2 H2B 109.5 . .
N1 C2 H2C 109.5 . .
H2A C2 H2C 109.5 . .
H2B C2 H2C 109.5 . .
N1 C3 H3A 109.5 . .
N1 C3 H3B 109.5 . .
H3A C3 H3B 109.5 . .
N1 C3 H3C 109.5 . .
H3A C3 H3C 109.5 . .
H3B C3 H3C 109.5 . .
O2 C4 N2 123.89(15) . .
O2 C4 H4A 118.1 . .
N2 C4 H4A 118.1 . .
N2 C5 H5A 109.5 . .
N2 C5 H5B 109.5 . .
H5A C5 H5B 109.5 . .
N2 C5 H5C 109.5 . .
H5A C5 H5C 109.5 . .
H5B C5 H5C 109.5 . .
N2 C6 H6A 109.5 . .
N2 C6 H6B 109.5 . .
H6A C6 H6B 109.5 . .
N2 C6 H6C 109.5 . .
H6A C6 H6C 109.5 . .
H6B C6 H6C 109.5 . .
O3 C7 N3 124.30(15) . .
O3 C7 H7A 117.8 . .
N3 C7 H7A 117.8 . .
N3 C8 H8A 109.5 . .
N3 C8 H8B 109.5 . .
H8A C8 H8B 109.5 . .
N3 C8 H8C 109.5 . .
H8A C8 H8C 109.5 . .
H8B C8 H8C 109.5 . .
N3 C9 H9A 109.5 . .
N3 C9 H9B 109.5 . .
H9A C9 H9B 109.5 . .
N3 C9 H9C 109.5 . .
H9A C9 H9C 109.5 . .
H9B C9 H9C 109.5 . .
C11 C10 C15 115.36(14) . .
C11 C10 B1 121.56(13) . .
C15 C10 B1 122.37(13) . .
C12 C11 C10 122.72(15) . .
C12 C11 H11A 118.6 . .
C10 C11 H11A 118.6 . .
C13 C12 C11 120.13(15) . .
C13 C12 H12A 119.9 . .
C11 C12 H12A 119.9 . .
C12 C13 C14 118.98(15) . .
C12 C13 H13A 120.5 . .
C14 C13 H13A 120.5 . .
C13 C14 C15 120.09(15) . .
C13 C14 H14A 120.0 . .
C15 C14 H14A 120.0 . .
C14 C15 C10 122.72(15) . .
C14 C15 H15A 118.6 . .
C10 C15 H15A 118.6 . .
C17 C16 C21 115.27(13) . .
C17 C16 B1 122.82(13) . .
C21 C16 B1 121.55(13) . .
C18 C17 C16 122.81(14) . .
C18 C17 H17A 118.6 . .
C16 C17 H17A 118.6 . .
C19 C18 C17 120.01(14) . .
C19 C18 H18A 120.0 . .
C17 C18 H18A 120.0 . .
C20 C19 C18 119.01(14) . .
C20 C19 H19A 120.5 . .
C18 C19 H19A 120.5 . .
C19 C20 C21 120.21(14) . .
C19 C20 H20A 119.9 . .
C21 C20 H20A 119.9 . .
C20 C21 C16 122.65(14) . .
C20 C21 H21A 118.7 . .
C16 C21 H21A 118.7 . .
C23 C22 C27 114.96(14) . .
C23 C22 B1 125.17(13) . .
C27 C22 B1 119.80(13) . .
C24 C23 C22 122.93(15) . .
C24 C23 H23A 118.5 . .
C22 C23 H23A 118.5 . .
C25 C24 C23 120.37(15) . .
C25 C24 H24A 119.8 . .
C23 C24 H24A 119.8 . .
C26 C25 C24 118.40(15) . .
C26 C25 H25A 120.8 . .
C24 C25 H25A 120.8 . .
C25 C26 C27 120.53(15) . .
C25 C26 H26A 119.7 . .
C27 C26 H26A 119.7 . .
C26 C27 C22 122.76(15) . .
C26 C27 H27A 118.6 . .
C22 C27 H27A 118.6 . .
C33 C28 C29 115.09(13) . .
C33 C28 B1 123.88(13) . .
C29 C28 B1 120.81(13) . .
C30 C29 C28 123.04(14) . .
C30 C29 H29A 118.5 . .
C28 C29 H29A 118.5 . .
C29 C30 C31 119.66(14) . .
C29 C30 H30A 120.2 . .
C31 C30 H30A 120.2 . .
C32 C31 C30 119.35(14) . .
C32 C31 H31A 120.3 . .
C30 C31 H31A 120.3 . .
C31 C32 C33 120.06(15) . .
C31 C32 H32A 120.0 . .
C33 C32 H32A 120.0 . .
C32 C33 C28 122.77(14) . .
C32 C33 H33A 118.6 . .
C28 C33 H33A 118.6 . .

loop_
_geom_bond_atom_site_label_1
_geom_bond_atom_site_label_2
_geom_bond_distance
_geom_bond_site_symmetry_2
Mn1 O3 2.1615(11) 2_636
Mn1 O3 2.1615(11) .
Mn1 O2 2.1706(11) 2_636
Mn1 O2 2.1706(11) .
Mn1 O1 2.1709(11) .
Mn1 O1 2.1709(11) 2_636
N1 C1 1.3145(19) .
N1 C2 1.460(2) .
N1 C3 1.461(2) .
N2 C4 1.318(2) .
N2 C6 1.449(2) .
N2 C5 1.464(2) .
N3 C7 1.315(2) .
N3 C8 1.456(2) .
N3 C9 1.463(2) .
O1 C1 1.2461(18) .
O2 C4 1.2474(19) .
O3 C7 1.2505(19) .
B1 C28 1.638(2) .
B1 C22 1.643(2) .
B1 C16 1.645(2) .
B1 C10 1.649(2) .
C1 H1A 0.9500 .
C2 H2A 0.9800 .
C2 H2B 0.9800 .
C2 H2C 0.9800 .
C3 H3A 0.9800 .
C3 H3B 0.9800 .
C3 H3C 0.9800 .
C4 H4A 0.9500 .
C5 H5A 0.9800 .
C5 H5B 0.9800 .
C5 H5C 0.9800 .
C6 H6A 0.9800 .
C6 H6B 0.9800 .
C6 H6C 0.9800 .
C7 H7A 0.9500 .
C8 H8A 0.9800 .
C8 H8B 0.9800 .
C8 H8C 0.9800 .
C9 H9A 0.9800 .
C9 H9B 0.9800 .
C9 H9C 0.9800 .
C10 C11 1.402(2) .
C10 C15 1.405(2) .
C11 C12 1.389(2) .
C11 H11A 0.9500 .
C12 C13 1.388(2) .
C12 H12A 0.9500 .
C13 C14 1.388(2) .
C13 H13A 0.9500 .
C14 C15 1.389(2) .
C14 H14A 0.9500 .
C15 H15A 0.9500 .
C16 C17 1.400(2) .
C16 C21 1.406(2) .
C17 C18 1.394(2) .
C17 H17A 0.9500 .
C18 C19 1.387(2) .
C18 H18A 0.9500 .
C19 C20 1.386(2) .
C19 H19A 0.9500 .
C20 C21 1.391(2) .
C20 H20A 0.9500 .
C21 H21A 0.9500 .
C22 C23 1.397(2) .
C22 C27 1.409(2) .
C23 C24 1.392(2) .
C23 H23A 0.9500 .
C24 C25 1.388(2) .
C24 H24A 0.9500 .
C25 C26 1.386(2) .
C25 H25A 0.9500 .
C26 C27 1.387(2) .
C26 H26A 0.9500 .
C27 H27A 0.9500 .
C28 C33 1.400(2) .
C28 C29 1.410(2) .
C29 C30 1.388(2) .
C29 H29A 0.9500 .
C30 C31 1.389(2) .
C30 H30A 0.9500 .
C31 C32 1.384(2) .
C31 H31A 0.9500 .
C32 C33 1.393(2) .
C32 H32A 0.9500 .
C33 H33A 0.9500 .
